data_4101524
loop_
_publ_author_name
'Uchiyama, Masanobu'
'Matsumoto, Yotaro'
'Nobuto, Daisuke'
'Furuyama, Taniyuki'
'Yamaguchi, Kentaro'
'Morokuma, Keiji'

_publ_section_title
;
 Structure and reaction pathway of TMP-Zincate: amido base or alkyl
 base?
;
_journal_issue 27
_journal_name_full 'Journal of the American Chemical Society'
_journal_page_first 8748
_journal_page_last 8750
_journal_paper_doi 10.1021/ja060489h
_journal_volume 128
_journal_year 2006
_chemical_formula_sum 'C21 H44 Li N O Zn'
_chemical_formula_weight 398.88
_chemical_name_systematic
;
 ?
;
_space_group_IT_number 62
_symmetry_cell_setting orthorhombic
_symmetry_space_group_name_Hall '-P 2ac 2n'
_symmetry_space_group_name_H-M 'P n m a'
_atom_sites_solution_hydrogens geom
_atom_sites_solution_primary direct
_atom_sites_solution_secondary difmap
_audit_creation_method SHELXL-97
_cell_angle_alpha 90.00
_cell_angle_beta 90.00
_cell_angle_gamma 90.00
_cell_formula_units_Z 4
_cell_length_a 19.967(9)
_cell_length_b 10.206(5)
_cell_length_c 12.039(6)
_cell_measurement_reflns_used 900
_cell_measurement_temperature 173
_cell_measurement_theta_max 27.752
_cell_measurement_theta_min 2.854
_cell_volume 2453(2)
_computing_cell_refinement 'Bruker SMART'
_computing_data_collection 'Bruker SMART'
_computing_data_reduction 'Bruker SAINT'
_computing_molecular_graphics 'Bruker SHELXTL'
_computing_publication_material 'Bruker SHELXTL'
_computing_structure_refinement 'SHELXL-97 (Sheldrick, 1997)'
_computing_structure_solution 'SHELXS-97 (Sheldrick, 1990)'
_diffrn_ambient_temperature 173
_diffrn_detector_area_resol_mean 8.366
_diffrn_measured_fraction_theta_full 0.998
_diffrn_measured_fraction_theta_max 0.927
_diffrn_measurement_device_type 'Bruker Smart1000 CCD area detector'
_diffrn_measurement_method 'phi and omega scans'
_diffrn_radiation_monochromator graphite
_diffrn_radiation_source 'fine-focus sealed tube'
_diffrn_radiation_type MoK\a
_diffrn_radiation_wavelength 0.71073
_diffrn_reflns_av_R_equivalents 0.0400
_diffrn_reflns_av_sigmaI/netI 0.0315
_diffrn_reflns_limit_h_max 26
_diffrn_reflns_limit_h_min -25
_diffrn_reflns_limit_k_max 12
_diffrn_reflns_limit_k_min -12
_diffrn_reflns_limit_l_max 9
_diffrn_reflns_limit_l_min -14
_diffrn_reflns_number 13858
_diffrn_reflns_theta_full 25.00
_diffrn_reflns_theta_max 27.79
_diffrn_reflns_theta_min 1.98
_exptl_absorpt_coefficient_mu 1.008
_exptl_absorpt_correction_T_max 0.7587
_exptl_absorpt_correction_T_min 0.5924
_exptl_absorpt_correction_type empirical
_exptl_absorpt_process_details 'SADABS Sheldrick 1996'
_exptl_crystal_colour colourless
_exptl_crystal_density_diffrn 1.080
_exptl_crystal_density_method 'not measured'
_exptl_crystal_description block
_exptl_crystal_F_000 872
_exptl_crystal_size_max 0.58
_exptl_crystal_size_mid 0.45
_exptl_crystal_size_min 0.29
_refine_diff_density_max 0.484
_refine_diff_density_min -0.706
_refine_diff_density_rms 0.082
_refine_ls_extinction_method none
_refine_ls_goodness_of_fit_ref 1.047
_refine_ls_hydrogen_treatment mixed
_refine_ls_matrix_type full
_refine_ls_number_parameters 151
_refine_ls_number_reflns 2844
_refine_ls_number_restraints 0
_refine_ls_restrained_S_all 1.047
_refine_ls_R_factor_all 0.0468
_refine_ls_R_factor_gt 0.0386
_refine_ls_shift/su_max 0.001
_refine_ls_shift/su_mean 0.000
_refine_ls_structure_factor_coef Fsqd
_refine_ls_weighting_details 'calc w=1/[\s^2^(Fo^2^)+(0.0715P)^2^+1.0837P] where P=(Fo^2^+2Fc^2^)/3'
_refine_ls_weighting_scheme calc
_refine_ls_wR_factor_gt 0.1123
_refine_ls_wR_factor_ref 0.1213
_reflns_number_gt 2341
_reflns_number_total 2844
_reflns_threshold_expression >2sigma(I)
_cod_data_source_file ja060489hsi20060203_022945.cif
_cod_data_source_block 311bt54
_cod_depositor_comments
;
The following automatic conversions were performed:
'_symmetry_cell_setting' value 'Orthorhombic' changed to 'orthorhombic'
according to '/home/saulius/struct/CIF-dictionaries/cif_core.dic'
dictionary named 'cif_core.dic' version 2.4.1 from 2010-06-29.

Automatic conversion script
Id: cif_fix_enum 1527 2010-12-29 10:47:43Z saulius 
;
_cod_original_sg_symbol_H-M Pnma
_cod_database_code 4101524

loop_
_symmetry_equiv_pos_as_xyz
'x, y, z'
'-x+1/2, -y, z+1/2'
'-x, y+1/2, -z'
'x+1/2, -y+1/2, -z+1/2'
'-x, -y, -z'
'x-1/2, y, -z-1/2'
'x, -y-1/2, z'
'-x-1/2, y-1/2, z-1/2'

loop_
_atom_site_label
_atom_site_type_symbol
_atom_site_fract_x
_atom_site_fract_y
_atom_site_fract_z
_atom_site_U_iso_or_equiv
_atom_site_adp_type
_atom_site_occupancy
_atom_site_symmetry_multiplicity
_atom_site_calc_flag
_atom_site_refinement_flags
Zn1 Zn 0.251676(12) 0.2500 0.38210(2) 0.02644(14) Uani 1 2 d S
N1 N 0.14843(10) 0.2500 0.34423(18) 0.0284(4) Uani 1 2 d S
C6 C 0.31112(13) 0.2500 0.2374(2) 0.0343(6) Uani 1 2 d S
O1 O 0.11156(10) 0.2500 0.02982(16) 0.0466(5) Uani 1 2 d S
C1 C 0.11357(9) 0.1235(2) 0.37681(15) 0.0324(4) Uani 1 1 d .
C9 C 0.29699(13) 0.2500 0.5394(2) 0.0342(6) Uani 1 2 d S
C4 C 0.16761(11) 0.0126(2) 0.37415(17) 0.0423(5) Uani 1 1 d .
H4A H 0.1898 0.0122 0.3016 0.063 Uiso 1 1 calc R
H4B H 0.1460 -0.0723 0.3867 0.063 Uiso 1 1 calc R
H4C H 0.2009 0.0285 0.4325 0.063 Uiso 1 1 calc R
C12 C 0.14840(15) 0.2500 -0.0769(2) 0.0435(7) Uani 1 2 d S
H12A H 0.1771 0.1712 -0.0830 0.052 Uiso 0.50 1 calc PR
H12B H 0.1771 0.3288 -0.0830 0.052 Uiso 0.50 1 calc PR
C3 C 0.03922(14) 0.2500 0.5164(2) 0.0463(8) Uani 1 2 d S
H3A H 0.0219 0.2500 0.5934 0.056 Uiso 1 2 calc SR
H3B H 0.0006 0.2500 0.4648 0.056 Uiso 1 2 calc SR
C2 C 0.08282(10) 0.1275(2) 0.49644(16) 0.0394(5) Uani 1 1 d .
H2A H 0.0552 0.0482 0.5080 0.047 Uiso 1 1 calc R
H2B H 0.1196 0.1260 0.5516 0.047 Uiso 1 1 calc R
C8 C 0.27119(19) 0.2500 0.1271(3) 0.0439(7) Uani 1 2 d S
C10 C 0.34275(13) 0.1276(2) 0.5497(2) 0.0555(6) Uani 1 1 d .
H10A H 0.3667 0.1304 0.6206 0.083 Uiso 1 1 calc R
H10B H 0.3751 0.1270 0.4885 0.083 Uiso 1 1 calc R
H10C H 0.3153 0.0481 0.5463 0.083 Uiso 1 1 calc R
C5 C 0.05715(10) 0.0818(2) 0.29220(17) 0.0421(5) Uani 1 1 d .
H5A H 0.0214 0.1476 0.2925 0.063 Uiso 1 1 calc R
H5B H 0.0388 -0.0034 0.3141 0.063 Uiso 1 1 calc R
H5C H 0.0763 0.0754 0.2174 0.063 Uiso 1 1 calc R
C7 C 0.35708(12) 0.1269(3) 0.2347(2) 0.0582(7) Uani 1 1 d .
H7A H 0.3835 0.1271 0.1660 0.087 Uiso 1 1 calc R
H7B H 0.3294 0.0476 0.2375 0.087 Uiso 1 1 calc R
H7C H 0.3873 0.1284 0.2988 0.087 Uiso 1 1 calc R
C13 C 0.09458(17) 0.2500 -0.1683(3) 0.0561(9) Uani 1 2 d S
H13A H 0.0989 0.3288 -0.2157 0.067 Uiso 0.50 1 calc PR
H13B H 0.0989 0.1712 -0.2157 0.067 Uiso 0.50 1 calc PR
C14 C 0.0315(2) 0.2500 -0.1116(4) 0.179(5) Uani 1 2 d S
H14A H 0.0056 0.3285 -0.1338 0.215 Uiso 0.50 1 calc PR
H14B H 0.0056 0.1715 -0.1338 0.215 Uiso 0.50 1 calc PR
C15 C 0.03999(17) 0.2500 0.0061(3) 0.0873(17) Uani 1 2 d S
H15A H 0.0187 0.1713 0.0388 0.105 Uiso 0.50 1 calc PR
H15B H 0.0187 0.3287 0.0388 0.105 Uiso 0.50 1 calc PR
Li1 Li 0.1524(3) 0.2500 0.1777(4) 0.0462(12) Uani 1 2 d S
C11 C 0.24999(17) 0.2500 0.6416(4) 0.0523(10) Uani 1 2 d S
H8A H 0.2432(12) 0.170(4) 0.118(2) 0.051(10) Uiso 1 1 d .
H22 H 0.2220(17) 0.179(3) 0.641(2) 0.063(8) Uiso 1 1 d .
H23 H 0.275(2) 0.2500 0.704(4) 0.059(11) Uiso 1 2 d S
H8B H 0.2994(19) 0.2500 0.062(3) 0.059(11) Uiso 1 2 d S

loop_
_atom_site_aniso_label
_atom_site_aniso_U_11
_atom_site_aniso_U_22
_atom_site_aniso_U_33
_atom_site_aniso_U_23
_atom_site_aniso_U_13
_atom_site_aniso_U_12
Zn1 0.0206(2) 0.0300(2) 0.0287(2) 0.000 -0.00037(10) 0.000
N1 0.0208(10) 0.0351(11) 0.0294(11) 0.000 0.0006(8) 0.000
C6 0.0220(12) 0.0472(15) 0.0337(14) 0.000 0.0034(10) 0.000
O1 0.0324(10) 0.0783(15) 0.0293(10) 0.000 -0.0013(8) 0.000
C1 0.0251(9) 0.0402(10) 0.0319(10) 0.0009(7) -0.0012(7) -0.0052(8)
C9 0.0276(13) 0.0402(14) 0.0347(14) 0.000 -0.0060(11) 0.000
C4 0.0373(11) 0.0365(11) 0.0532(13) 0.0005(9) -0.0019(8) -0.0039(9)
C12 0.0373(16) 0.065(2) 0.0278(14) 0.000 0.0015(12) 0.000
C3 0.0305(14) 0.080(2) 0.0283(14) 0.000 0.0054(11) 0.000
C2 0.0298(10) 0.0554(12) 0.0330(10) 0.0074(9) 0.0001(8) -0.0098(9)
C8 0.0329(16) 0.061(2) 0.0377(17) 0.000 0.0011(13) 0.000
C10 0.0602(15) 0.0597(14) 0.0467(13) -0.0013(11) -0.0170(11) 0.0188(12)
C5 0.0322(10) 0.0553(12) 0.0386(10) -0.0046(9) -0.0031(8) -0.0108(9)
C7 0.0444(13) 0.0784(17) 0.0518(14) 0.0012(12) 0.0107(11) 0.0263(12)
C13 0.0487(19) 0.084(3) 0.0354(16) 0.000 -0.0062(14) 0.000
C14 0.035(2) 0.461(16) 0.042(2) 0.000 -0.0040(17) 0.000
C15 0.0307(17) 0.190(5) 0.0416(19) 0.000 -0.0031(15) 0.000
Li1 0.039(3) 0.069(3) 0.031(2) 0.000 -0.001(2) 0.000
C11 0.035(2) 0.086(3) 0.0361(17) 0.000 -0.0051(13) 0.000

loop_
_atom_type_symbol
_atom_type_description
_atom_type_scat_dispersion_real
_atom_type_scat_dispersion_imag
_atom_type_scat_source
C C 0.0033 0.0016 'International Tables Vol C Tables 4.2.6.8 and 6.1.1.4'
H H 0.0000 0.0000 'International Tables Vol C Tables 4.2.6.8 and 6.1.1.4'
Li Li -0.0003 0.0001 'International Tables Vol C Tables 4.2.6.8 and 6.1.1.4'
N N 0.0061 0.0033 'International Tables Vol C Tables 4.2.6.8 and 6.1.1.4'
O O 0.0106 0.0060 'International Tables Vol C Tables 4.2.6.8 and 6.1.1.4'
Zn Zn 0.2839 1.4301 'International Tables Vol C Tables 4.2.6.8 and 6.1.1.4'

loop_
_geom_angle_atom_site_label_1
_geom_angle_atom_site_label_2
_geom_angle_atom_site_label_3
_geom_angle
_geom_angle_site_symmetry_1
_geom_angle_site_symmetry_3
C9 Zn1 C6 120.20(11) . .
C9 Zn1 N1 128.00(10) . .
C6 Zn1 N1 111.80(10) . .
C1 N1 C1 116.5(2) 7_565 .
C1 N1 Li1 106.03(13) 7_565 .
C1 N1 Li1 106.03(13) . .
C1 N1 Zn1 113.06(11) 7_565 .
C1 N1 Zn1 113.07(11) . .
Li1 N1 Zn1 100.21(17) . .
C8 C6 C7 106.57(17) . .
C8 C6 C7 106.57(17) . 7_565
C7 C6 C7 107.7(3) . 7_565
C8 C6 Zn1 114.8(2) . .
C7 C6 Zn1 110.47(14) . .
C7 C6 Zn1 110.47(14) 7_565 .
C15 O1 C12 108.5(2) . .
C15 O1 Li1 125.9(3) . .
C12 O1 Li1 125.6(2) . .
N1 C1 C4 107.08(15) . .
N1 C1 C2 113.25(16) . .
C4 C1 C2 107.96(15) . .
N1 C1 C5 112.94(16) . .
C4 C1 C5 106.54(16) . .
C2 C1 C5 108.73(15) . .
C11 C9 C10 107.09(17) . .
C11 C9 C10 107.09(17) . 7_565
C10 C9 C10 107.1(3) . 7_565
C11 C9 Zn1 117.1(2) . .
C10 C9 Zn1 108.98(14) . .
C10 C9 Zn1 108.98(14) 7_565 .
C1 C4 H4A 109.5 . .
C1 C4 H4B 109.5 . .
H4A C4 H4B 109.5 . .
C1 C4 H4C 109.5 . .
H4A C4 H4C 109.5 . .
H4B C4 H4C 109.5 . .
O1 C12 C13 105.9(2) . .
O1 C12 H12A 110.6 . .
C13 C12 H12A 110.6 . .
O1 C12 H12B 110.6 . .
C13 C12 H12B 110.6 . .
H12A C12 H12B 108.7 . .
C2 C3 C2 108.3(2) . 7_565
C2 C3 H3A 110.0 . .
C2 C3 H3A 110.0 7_565 .
C2 C3 H3B 110.0 . .
C2 C3 H3B 110.0 7_565 .
H3A C3 H3B 108.4 . .
C3 C2 C1 112.69(18) . .
C3 C2 H2A 109.1 . .
C1 C2 H2A 109.1 . .
C3 C2 H2B 109.1 . .
C1 C2 H2B 109.1 . .
H2A C2 H2B 107.8 . .
C6 C8 H8A 112.5(16) . .
C6 C8 H8B 114(2) . .
H8A C8 H8B 103.7(19) . .
C9 C10 H10A 109.5 . .
C9 C10 H10B 109.5 . .
H10A C10 H10B 109.5 . .
C9 C10 H10C 109.5 . .
H10A C10 H10C 109.5 . .
H10B C10 H10C 109.5 . .
C1 C5 H5A 109.5 . .
C1 C5 H5B 109.5 . .
H5A C5 H5B 109.5 . .
C1 C5 H5C 109.5 . .
H5A C5 H5C 109.5 . .
H5B C5 H5C 109.5 . .
C6 C7 H7A 109.5 . .
C6 C7 H7B 109.5 . .
H7A C7 H7B 109.5 . .
C6 C7 H7C 109.5 . .
H7A C7 H7C 109.5 . .
H7B C7 H7C 109.5 . .
C14 C13 C12 105.9(3) . .
C14 C13 H13A 110.6 . .
C12 C13 H13A 110.6 . .
C14 C13 H13B 110.6 . .
C12 C13 H13B 110.6 . .
H13A C13 H13B 108.7 . .
C15 C14 C13 111.6(4) . .
C15 C14 H14A 109.3 . .
C13 C14 H14A 109.3 . .
C15 C14 H14B 109.3 . .
C13 C14 H14B 109.3 . .
H14A C14 H14B 108.0 . .
C14 C15 O1 108.1(3) . .
C14 C15 H15A 110.1 . .
O1 C15 H15A 110.1 . .
C14 C15 H15B 110.1 . .
O1 C15 H15B 110.1 . .
H15A C15 H15B 108.4 . .
O1 Li1 N1 153.1(3) . .
O1 Li1 H8A 92.7(7) . .
N1 Li1 H8A 111.9(8) . .
C9 C11 H22 111.1(19) . .
C9 C11 H23 108(3) . .
H22 C11 H23 111(2) . .

loop_
_geom_bond_atom_site_label_1
_geom_bond_atom_site_label_2
_geom_bond_distance
_geom_bond_site_symmetry_2
Zn1 C9 2.099(3) .
Zn1 C6 2.108(3) .
Zn1 N1 2.111(2) .
N1 C1 1.518(2) 7_565
N1 C1 1.518(2) .
N1 Li1 2.007(6) .
C6 C8 1.550(4) .
C6 C7 1.556(3) .
C6 C7 1.556(3) 7_565
O1 C15 1.457(4) .
O1 C12 1.481(3) .
O1 Li1 1.958(5) .
C1 C4 1.564(3) .
C1 C2 1.566(3) .
C1 C5 1.577(3) .
C9 C11 1.547(5) .
C9 C10 1.553(3) .
C9 C10 1.553(3) 7_565
C4 H4A 0.9800 .
C4 H4B 0.9800 .
C4 H4C 0.9800 .
C12 C13 1.538(4) .
C12 H12A 0.9900 .
C12 H12B 0.9900 .
C3 C2 1.542(3) .
C3 C2 1.542(3) 7_565
C3 H3A 0.9900 .
C3 H3B 0.9900 .
C2 H2A 0.9900 .
C2 H2B 0.9900 .
C8 H8A 0.99(3) .
C8 H8B 0.97(4) .
C10 H10A 0.9800 .
C10 H10B 0.9800 .
C10 H10C 0.9800 .
C5 H5A 0.9800 .
C5 H5B 0.9800 .
C5 H5C 0.9800 .
C7 H7A 0.9800 .
C7 H7B 0.9800 .
C7 H7C 0.9800 .
C13 C14 1.433(6) .
C13 H13A 0.9900 .
C13 H13B 0.9900 .
C14 C15 1.427(6) .
C14 H14A 0.9900 .
C14 H14B 0.9900 .
C15 H15A 0.9900 .
C15 H15B 0.9900 .
Li1 H8A 2.12(3) .
C11 H22 0.92(3) .
C11 H23 0.90(4) .
